data_7012375
loop_
_publ_author_name
'Evans, David J.'
'Hill, Michael S.'
'Hitchcock, Peter B.'

_publ_section_title
;
 Tuning low-coordinate metal environments: high spin d5--d7 complexes
 supported by bis(phosphinimino)methyl ligation
;
_journal_issue 4
_journal_name_full 'Dalton Transactions'
_journal_page_first 570
_journal_paper_doi 10.1039/b210467a
_journal_year 2003
_chemical_compound_source 'synthesis as described'
_chemical_formula_moiety 'C49 H61 Fe N3 P2 Si2'
_chemical_formula_sum 'C49 H61 Fe N3 P2 Si2'
_chemical_formula_weight 865.98
_chemical_name_common '[Fe{N(SiMe3)2}{MesNPPh2CHPPh2NMes}]'
_space_group_IT_number 14
_symmetry_cell_setting monoclinic
_symmetry_Int_Tables_number 14
_symmetry_space_group_name_Hall '-P 2yn'
_symmetry_space_group_name_H-M 'P 1 21/n 1'
_atom_sites_solution_hydrogens geom
_atom_sites_solution_primary direct
_atom_sites_solution_secondary difmap
_audit_conform_dict_location ftp://ftp.iucr.org/pub/cif_core.dic
_audit_conform_dict_name cif_core.dic
_audit_conform_dict_version 2.2
_audit_creation_date 2002-04-08T11:40:56-00:00
_audit_creation_method 'WinGX routine CIF_UPDATE'
_cell_angle_alpha 90
_cell_angle_beta 94.420(1)
_cell_angle_gamma 90
_cell_formula_units_Z 4
_cell_length_a 11.9774(3)
_cell_length_b 18.4685(4)
_cell_length_c 21.5940(7)
_cell_measurement_reflns_used 13569
_cell_measurement_temperature 173(2)
_cell_measurement_theta_max 22.986
_cell_measurement_theta_min 3.705
_cell_measurement_wavelength 0.71073
_cell_volume 4762.5(2)
_computing_cell_refinement 'HKL Scalepack (Otwinowski & Minor 1997)'
_computing_data_collection 'Collect (Nonius BV, 1997-2000)'
_computing_data_reduction 'HKL Denzo and Scalepack (Otwinowski & Minor 1997)'
_computing_molecular_graphics 'Ortep-3 for Windows (Farrugia, 1997)'
_computing_publication_material 'WinGX publication routines (Farrugia, 1999)'
_computing_structure_refinement 'SHELXL-97 (Sheldrick, 1997)'
_computing_structure_solution 'SHELXS-97 (Sheldrick, 1997)'
_diffrn_ambient_temperature 173(2)
_diffrn_measured_fraction_theta_full 0.986
_diffrn_measured_fraction_theta_max 0.986
_diffrn_measurement_device '95mm CCD camera on \k-goniostat'
_diffrn_measurement_device_type KappaCCD
_diffrn_measurement_method CCD
_diffrn_orient_matrix_type 'by Nonius Collect from scalepack cell'
_diffrn_orient_matrix_UB_11 0.82311E-1
_diffrn_orient_matrix_UB_12 0.98156E-2
_diffrn_orient_matrix_UB_13 0.20774E-2
_diffrn_orient_matrix_UB_21 0.107199E-1
_diffrn_orient_matrix_UB_22 -0.299292E-1
_diffrn_orient_matrix_UB_23 0.385919E-1
_diffrn_orient_matrix_UB_31 0.110597E-1
_diffrn_orient_matrix_UB_32 -0.440422E-1
_diffrn_orient_matrix_UB_33 -0.257624E-1
_diffrn_radiation_monochromator graphite
_diffrn_radiation_probe x-ray
_diffrn_radiation_type MoK\a
_diffrn_radiation_wavelength 0.71073
_diffrn_reflns_av_R_equivalents 0.0783
_diffrn_reflns_av_unetI/netI 0.0533
_diffrn_reflns_limit_h_max 12
_diffrn_reflns_limit_h_min -13
_diffrn_reflns_limit_k_max 20
_diffrn_reflns_limit_k_min -20
_diffrn_reflns_limit_l_max 23
_diffrn_reflns_limit_l_min -23
_diffrn_reflns_number 24917
_diffrn_reflns_theta_full 23.04
_diffrn_reflns_theta_max 23.04
_diffrn_reflns_theta_min 3.72
_exptl_absorpt_coefficient_mu 0.47
_exptl_absorpt_correction_T_max 0.971
_exptl_absorpt_correction_T_min 0.907
_exptl_absorpt_correction_type multi-scan
_exptl_absorpt_process_details
;
[c.f. r.h. blessing, acta cryst. (1995), a51, 33-38]
;
_exptl_crystal_colour colourless
_exptl_crystal_density_diffrn 1.208
_exptl_crystal_density_method 'not measured'
_exptl_crystal_description prism
_exptl_crystal_F_000 1840
_exptl_crystal_size_max 0.15
_exptl_crystal_size_mid 0.15
_exptl_crystal_size_min 0.05
_refine_diff_density_max 0.242
_refine_diff_density_min -0.287
_refine_diff_density_rms 0.051
_refine_ls_extinction_method none
_refine_ls_goodness_of_fit_ref 1.06
_refine_ls_hydrogen_treatment riding
_refine_ls_matrix_type full
_refine_ls_number_parameters 528
_refine_ls_number_reflns 6580
_refine_ls_number_restraints 0
_refine_ls_restrained_S_all 1.06
_refine_ls_R_factor_all 0.0743
_refine_ls_R_factor_gt 0.049
_refine_ls_shift/su_max 0.003
_refine_ls_shift/su_mean 0
_refine_ls_structure_factor_coef Fsqd
_refine_ls_weighting_details 'calc w=1/[\s^2^(Fo^2^)+(0.0368P)^2^+5.2924P] where P=(Fo^2^+2Fc^2^)/3'
_refine_ls_weighting_scheme calc
_refine_ls_wR_factor_gt 0.0998
_refine_ls_wR_factor_ref 0.1115
_reflns_number_gt 5041
_reflns_number_total 6580
_reflns_threshold_expression >2sigma(I)
_cod_data_source_file b210467a.txt
_cod_data_source_block apr202
_cod_original_sg_symbol_H-M P2(1)/n
_cod_database_code 7012375

loop_
_symmetry_equiv_pos_as_xyz
'x, y, z'
'-x+1/2, y+1/2, -z+1/2'
'-x, -y, -z'
'x-1/2, -y-1/2, z-1/2'

loop_
_atom_site_label
_atom_site_type_symbol
_atom_site_fract_x
_atom_site_fract_y
_atom_site_fract_z
_atom_site_U_iso_or_equiv
_atom_site_adp_type
_atom_site_occupancy
_atom_site_symmetry_multiplicity
_atom_site_calc_flag
_atom_site_refinement_flags
_atom_site_disorder_assembly
_atom_site_disorder_group
Fe Fe 0.69167(4) 0.23796(3) 0.10559(2) 0.02951(15) Uani 1 1 d . . .
P1 P 0.93947(7) 0.24142(5) 0.15823(4) 0.0284(2) Uani 1 1 d . . .
P2 P 0.87670(7) 0.24026(5) 0.01294(4) 0.0292(2) Uani 1 1 d . . .
Si1 Si 0.44860(9) 0.27567(6) 0.13457(5) 0.0451(3) Uani 1 1 d . . .
Si2 Si 0.50401(10) 0.11830(6) 0.11515(6) 0.0510(3) Uani 1 1 d . . .
N1 N 0.8106(2) 0.25913(15) 0.17277(12) 0.0315(7) Uani 1 1 d . . .
N2 N 0.7518(2) 0.26715(15) 0.02557(13) 0.0315(7) Uani 1 1 d . . .
N3 N 0.5405(2) 0.20806(16) 0.11817(14) 0.0351(7) Uani 1 1 d . . .
C1 C 0.9486(3) 0.2193(2) 0.08190(16) 0.0324(8) Uani 1 1 d . . .
H1 H 0.998(3) 0.187(2) 0.0784(18) 0.049(12) Uiso 1 1 d . . .
C2 C 1.0280(3) 0.31538(18) 0.18819(16) 0.0315(8) Uani 1 1 d . . .
C3 C 1.0757(3) 0.36205(19) 0.14702(18) 0.0401(9) Uani 1 1 d . . .
H3 H 1.0648 0.3538 0.1035 0.048 Uiso 1 1 calc R . .
C4 C 1.1393(3) 0.4208(2) 0.1695(2) 0.0504(11) Uani 1 1 d . . .
H4 H 1.1711 0.4527 0.1413 0.06 Uiso 1 1 calc R . .
C5 C 1.1565(3) 0.4329(2) 0.2322(2) 0.0500(11) Uani 1 1 d . . .
H5 H 1.2013 0.4725 0.2472 0.06 Uiso 1 1 calc R . .
C6 C 1.1087(3) 0.3875(2) 0.27340(19) 0.0457(10) Uani 1 1 d . . .
H6 H 1.1196 0.3965 0.3168 0.055 Uiso 1 1 calc R . .
C7 C 1.0448(3) 0.32871(19) 0.25196(17) 0.0375(9) Uani 1 1 d . . .
H7 H 1.0125 0.2975 0.2806 0.045 Uiso 1 1 calc R . .
C8 C 0.9991(3) 0.16189(19) 0.19973(15) 0.0310(8) Uani 1 1 d . . .
C9 C 0.9421(3) 0.09662(19) 0.19086(17) 0.0385(9) Uani 1 1 d . . .
H9 H 0.8758 0.095 0.1638 0.046 Uiso 1 1 calc R . .
C10 C 0.9797(3) 0.0344(2) 0.22049(18) 0.0429(10) Uani 1 1 d . . .
H10 H 0.9394 -0.0096 0.2139 0.052 Uiso 1 1 calc R . .
C11 C 1.0758(4) 0.0360(2) 0.25971(19) 0.0483(11) Uani 1 1 d . . .
H11 H 1.1007 -0.0064 0.2814 0.058 Uiso 1 1 calc R . .
C12 C 1.1352(3) 0.0990(2) 0.26731(19) 0.0489(11) Uani 1 1 d . . .
H12 H 1.2029 0.0996 0.2933 0.059 Uiso 1 1 calc R . .
C13 C 1.0980(3) 0.1622(2) 0.23759(18) 0.0415(9) Uani 1 1 d . . .
H13 H 1.1403 0.2056 0.2432 0.05 Uiso 1 1 calc R . .
C14 C 0.9469(3) 0.30551(19) -0.03450(16) 0.0339(9) Uani 1 1 d . . .
C15 C 0.8941(3) 0.3392(2) -0.08709(18) 0.0426(10) Uani 1 1 d . . .
H15 H 0.8191 0.3271 -0.1006 0.051 Uiso 1 1 calc R . .
C16 C 0.9519(4) 0.3906(2) -0.1195(2) 0.0517(11) Uani 1 1 d . . .
H16 H 0.9161 0.4135 -0.1551 0.062 Uiso 1 1 calc R . .
C17 C 1.0606(4) 0.4083(2) -0.1001(2) 0.0561(12) Uani 1 1 d . . .
H17 H 1.0988 0.4446 -0.1213 0.067 Uiso 1 1 calc R . .
C18 C 1.1136(4) 0.3736(2) -0.0502(2) 0.0558(12) Uani 1 1 d . . .
H18 H 1.1893 0.3851 -0.0378 0.067 Uiso 1 1 calc R . .
C19 C 1.0586(3) 0.3223(2) -0.01793(18) 0.0418(10) Uani 1 1 d . . .
H19 H 1.0973 0.298 0.0161 0.05 Uiso 1 1 calc R . .
C20 C 0.8790(3) 0.15766(19) -0.03362(16) 0.0318(8) Uani 1 1 d . . .
C21 C 0.8847(3) 0.1583(2) -0.09753(17) 0.0429(10) Uani 1 1 d . . .
H21 H 0.8942 0.203 -0.1183 0.051 Uiso 1 1 calc R . .
C22 C 0.8766(4) 0.0944(2) -0.13143(18) 0.0501(11) Uani 1 1 d . . .
H22 H 0.8803 0.0956 -0.1752 0.06 Uiso 1 1 calc R . .
C23 C 0.8633(4) 0.0291(2) -0.1018(2) 0.0503(11) Uani 1 1 d . . .
H23 H 0.8577 -0.0146 -0.125 0.06 Uiso 1 1 calc R . .
C24 C 0.8581(4) 0.0277(2) -0.03831(19) 0.0494(11) Uani 1 1 d . . .
H24 H 0.8493 -0.0171 -0.0177 0.059 Uiso 1 1 calc R . .
C25 C 0.8656(3) 0.0913(2) -0.00447(18) 0.0430(10) Uani 1 1 d . . .
H25 H 0.8617 0.0897 0.0393 0.052 Uiso 1 1 calc R . .
C26 C 0.7817(3) 0.2894(2) 0.23114(16) 0.0345(9) Uani 1 1 d . . .
C27 C 0.7845(3) 0.3646(2) 0.24205(17) 0.0378(9) Uani 1 1 d . . .
C28 C 0.7563(3) 0.3908(2) 0.29909(19) 0.0474(10) Uani 1 1 d . . .
H28 H 0.761 0.4414 0.3067 0.057 Uiso 1 1 calc R . .
C29 C 0.7215(3) 0.3461(3) 0.34518(18) 0.0502(11) Uani 1 1 d . . .
C30 C 0.7134(3) 0.2729(3) 0.33245(18) 0.0487(11) Uani 1 1 d . . .
H30 H 0.6872 0.2416 0.3631 0.058 Uiso 1 1 calc R . .
C31 C 0.7420(3) 0.2429(2) 0.27644(17) 0.0410(9) Uani 1 1 d . . .
C32 C 0.8142(4) 0.4188(2) 0.19418(19) 0.0513(11) Uani 1 1 d . . .
H32C H 0.887 0.4406 0.2069 0.077 Uiso 1 1 calc R . .
H32B H 0.7569 0.4567 0.1903 0.077 Uiso 1 1 calc R . .
H32A H 0.8182 0.3945 0.1541 0.077 Uiso 1 1 calc R . .
C33 C 0.6925(4) 0.3770(3) 0.4070(2) 0.0728(15) Uani 1 1 d . . .
H33A H 0.7036 0.4295 0.4071 0.109 Uiso 0.5 1 calc PR . .
H33B H 0.741 0.3552 0.4406 0.109 Uiso 0.5 1 calc PR . .
H33C H 0.6141 0.3662 0.4134 0.109 Uiso 0.5 1 calc PR . .
H33D H 0.6689 0.3377 0.4336 0.109 Uiso 0.5 1 calc PR . .
H33E H 0.6314 0.4121 0.4001 0.109 Uiso 0.5 1 calc PR . .
H33F H 0.7584 0.4011 0.4273 0.109 Uiso 0.5 1 calc PR . .
C34 C 0.7255(4) 0.1645(2) 0.2650(2) 0.0629(13) Uani 1 1 d . . .
H34C H 0.7984 0.1402 0.2668 0.094 Uiso 1 1 calc R . .
H34B H 0.6865 0.1572 0.2239 0.094 Uiso 1 1 calc R . .
H34A H 0.6806 0.1441 0.2969 0.094 Uiso 1 1 calc R . .
C35 C 0.6757(3) 0.30884(19) -0.01503(15) 0.0313(8) Uani 1 1 d . . .
C36 C 0.6778(3) 0.3850(2) -0.01335(16) 0.0376(9) Uani 1 1 d . . .
C37 C 0.5931(3) 0.4234(2) -0.04627(18) 0.0461(10) Uani 1 1 d . . .
H37 H 0.5946 0.4748 -0.0448 0.055 Uiso 1 1 calc R . .
C38 C 0.5069(3) 0.3897(2) -0.08104(18) 0.0476(11) Uani 1 1 d . . .
C39 C 0.5085(3) 0.3153(2) -0.08406(17) 0.0448(10) Uani 1 1 d . . .
H39 H 0.4511 0.2914 -0.109 0.054 Uiso 1 1 calc R . .
C40 C 0.5909(3) 0.2737(2) -0.05202(16) 0.0363(9) Uani 1 1 d . . .
C41 C 0.7699(4) 0.4260(2) 0.0243(2) 0.0534(11) Uani 1 1 d . . .
H41C H 0.7363 0.4591 0.0531 0.08 Uiso 1 1 calc R . .
H41B H 0.814 0.4538 -0.0038 0.08 Uiso 1 1 calc R . .
H41A H 0.8188 0.3916 0.0479 0.08 Uiso 1 1 calc R . .
C42 C 0.4125(4) 0.4332(3) -0.1131(2) 0.0690(14) Uani 1 1 d . . .
H42A H 0.3592 0.4004 -0.1355 0.104 Uiso 0.5 1 calc PR . .
H42B H 0.4428 0.467 -0.1425 0.104 Uiso 0.5 1 calc PR . .
H42C H 0.3741 0.4604 -0.0821 0.104 Uiso 0.5 1 calc PR . .
H42D H 0.4249 0.4848 -0.1046 0.104 Uiso 0.5 1 calc PR . .
H42E H 0.3413 0.4182 -0.0976 0.104 Uiso 0.5 1 calc PR . .
H42F H 0.41 0.4247 -0.158 0.104 Uiso 0.5 1 calc PR . .
C43 C 0.5863(4) 0.1927(2) -0.0563(2) 0.0504(11) Uani 1 1 d . . .
H43C H 0.6524 0.1749 -0.0756 0.076 Uiso 1 1 calc R . .
H43B H 0.5185 0.1781 -0.0815 0.076 Uiso 1 1 calc R . .
H43A H 0.5849 0.1721 -0.0145 0.076 Uiso 1 1 calc R . .
C44 C 0.5118(6) 0.3658(3) 0.1268(4) 0.135(3) Uani 1 1 d . . .
H44C H 0.5514 0.3674 0.0888 0.202 Uiso 1 1 calc R . .
H44B H 0.5648 0.3751 0.1628 0.202 Uiso 1 1 calc R . .
H44A H 0.4529 0.4027 0.1247 0.202 Uiso 1 1 calc R . .
C45 C 0.3224(7) 0.2756(5) 0.0803(4) 0.204(6) Uani 1 1 d . . .
H45C H 0.2678 0.2412 0.0947 0.306 Uiso 1 1 calc R . .
H45B H 0.3425 0.2614 0.0389 0.306 Uiso 1 1 calc R . .
H45A H 0.2896 0.3243 0.0784 0.306 Uiso 1 1 calc R . .
C46 C 0.4078(7) 0.2730(4) 0.2150(3) 0.131(3) Uani 1 1 d . . .
H46C H 0.4749 0.2683 0.2436 0.197 Uiso 1 1 calc R . .
H46B H 0.3583 0.2315 0.22 0.197 Uiso 1 1 calc R . .
H46A H 0.3684 0.3178 0.224 0.197 Uiso 1 1 calc R . .
C47 C 0.3953(5) 0.0961(3) 0.0517(3) 0.110(2) Uani 1 1 d . . .
H47C H 0.4166 0.1171 0.0126 0.165 Uiso 1 1 calc R . .
H47B H 0.3231 0.1162 0.0617 0.165 Uiso 1 1 calc R . .
H47A H 0.3889 0.0435 0.0474 0.165 Uiso 1 1 calc R . .
C48 C 0.4479(6) 0.0852(3) 0.1882(3) 0.113(3) Uani 1 1 d . . .
H48C H 0.3728 0.105 0.1916 0.169 Uiso 1 1 calc R . .
H48B H 0.4974 0.1009 0.2239 0.169 Uiso 1 1 calc R . .
H48A H 0.4441 0.0322 0.1875 0.169 Uiso 1 1 calc R . .
C49 C 0.6265(4) 0.0607(2) 0.1011(3) 0.0665(13) Uani 1 1 d . . .
H49C H 0.686 0.0688 0.1341 0.1 Uiso 1 1 calc R . .
H49B H 0.654 0.0732 0.0609 0.1 Uiso 1 1 calc R . .
H49A H 0.6042 0.0096 0.1009 0.1 Uiso 1 1 calc R . .

loop_
_atom_site_aniso_label
_atom_site_aniso_U_11
_atom_site_aniso_U_22
_atom_site_aniso_U_33
_atom_site_aniso_U_23
_atom_site_aniso_U_13
_atom_site_aniso_U_12
Fe 0.0231(3) 0.0348(3) 0.0310(3) 0.0024(2) 0.0045(2) 0.0002(2)
P1 0.0251(5) 0.0335(5) 0.0266(5) 0.0004(4) 0.0025(4) 0.0017(4)
P2 0.0259(5) 0.0352(5) 0.0269(5) 0.0009(4) 0.0037(4) 0.0005(4)
Si1 0.0292(6) 0.0612(8) 0.0458(7) -0.0013(5) 0.0080(5) 0.0077(5)
Si2 0.0393(7) 0.0490(7) 0.0659(8) 0.0050(6) 0.0120(6) -0.0123(5)
N1 0.0274(16) 0.0412(17) 0.0262(16) -0.0011(13) 0.0044(12) 0.0014(13)
N2 0.0290(16) 0.0365(17) 0.0294(16) 0.0028(13) 0.0046(13) 0.0044(13)
N3 0.0247(16) 0.0414(18) 0.0397(18) 0.0036(14) 0.0059(13) -0.0015(13)
C1 0.030(2) 0.037(2) 0.030(2) -0.0026(16) 0.0029(16) 0.0095(17)
C2 0.0243(19) 0.034(2) 0.036(2) -0.0038(16) 0.0040(16) 0.0018(15)
C3 0.043(2) 0.037(2) 0.042(2) 0.0005(17) 0.0119(18) 0.0026(17)
C4 0.048(3) 0.038(2) 0.067(3) 0.000(2) 0.021(2) -0.0074(19)
C5 0.041(2) 0.042(2) 0.067(3) -0.017(2) 0.011(2) -0.0085(19)
C6 0.041(2) 0.053(3) 0.042(2) -0.012(2) -0.0018(19) -0.0026(19)
C7 0.035(2) 0.038(2) 0.039(2) -0.0018(17) 0.0027(17) 0.0005(17)
C8 0.028(2) 0.041(2) 0.0251(19) 0.0006(15) 0.0050(16) 0.0058(16)
C9 0.034(2) 0.040(2) 0.041(2) -0.0004(18) 0.0002(17) -0.0004(17)
C10 0.042(2) 0.038(2) 0.050(2) 0.0030(19) 0.013(2) 0.0040(18)
C11 0.048(3) 0.048(3) 0.050(3) 0.012(2) 0.011(2) 0.020(2)
C12 0.040(2) 0.060(3) 0.045(3) 0.006(2) -0.007(2) 0.014(2)
C13 0.036(2) 0.043(2) 0.044(2) -0.0019(18) -0.0041(19) 0.0053(17)
C14 0.034(2) 0.039(2) 0.030(2) -0.0013(16) 0.0100(17) 0.0005(16)
C15 0.041(2) 0.049(2) 0.039(2) 0.0081(19) 0.0106(19) 0.0054(18)
C16 0.065(3) 0.045(3) 0.047(3) 0.015(2) 0.019(2) 0.011(2)
C17 0.071(3) 0.048(3) 0.053(3) 0.001(2) 0.032(3) -0.016(2)
C18 0.055(3) 0.067(3) 0.048(3) -0.008(2) 0.020(2) -0.021(2)
C19 0.035(2) 0.057(3) 0.034(2) -0.0029(18) 0.0126(18) -0.0069(18)
C20 0.0259(19) 0.040(2) 0.030(2) -0.0029(16) 0.0058(16) 0.0021(15)
C21 0.051(3) 0.048(2) 0.030(2) -0.0020(18) 0.0053(18) 0.0065(18)
C22 0.060(3) 0.061(3) 0.029(2) -0.011(2) 0.007(2) 0.003(2)
C23 0.052(3) 0.050(3) 0.050(3) -0.019(2) 0.008(2) -0.004(2)
C24 0.059(3) 0.045(3) 0.046(3) -0.003(2) 0.011(2) -0.009(2)
C25 0.052(3) 0.044(2) 0.034(2) -0.0059(18) 0.0109(19) -0.0049(19)
C26 0.024(2) 0.052(2) 0.027(2) -0.0005(17) 0.0022(15) 0.0057(16)
C27 0.028(2) 0.049(2) 0.036(2) -0.0044(18) 0.0055(17) 0.0070(17)
C28 0.035(2) 0.058(3) 0.049(3) -0.017(2) 0.003(2) 0.0044(19)
C29 0.031(2) 0.086(3) 0.034(2) -0.014(2) 0.0053(18) 0.001(2)
C30 0.036(2) 0.077(3) 0.034(2) 0.004(2) 0.0074(18) 0.001(2)
C31 0.033(2) 0.057(3) 0.033(2) 0.0084(18) 0.0056(17) 0.0067(18)
C32 0.056(3) 0.048(3) 0.051(3) 0.001(2) 0.013(2) 0.012(2)
C33 0.059(3) 0.118(4) 0.043(3) -0.029(3) 0.016(2) -0.015(3)
C34 0.085(4) 0.055(3) 0.054(3) 0.014(2) 0.035(3) 0.003(2)
C35 0.027(2) 0.044(2) 0.0238(19) 0.0039(16) 0.0052(15) 0.0033(16)
C36 0.042(2) 0.042(2) 0.030(2) 0.0009(17) 0.0088(17) 0.0067(17)
C37 0.047(3) 0.051(2) 0.042(2) 0.0093(19) 0.013(2) 0.015(2)
C38 0.037(2) 0.070(3) 0.037(2) 0.020(2) 0.009(2) 0.014(2)
C39 0.031(2) 0.070(3) 0.033(2) 0.0041(19) 0.0000(18) 0.0009(19)
C40 0.028(2) 0.051(2) 0.030(2) 0.0010(17) 0.0023(16) -0.0016(17)
C41 0.067(3) 0.041(2) 0.051(3) -0.0053(19) -0.004(2) 0.000(2)
C42 0.044(3) 0.100(4) 0.063(3) 0.034(3) 0.005(2) 0.022(3)
C43 0.043(3) 0.055(3) 0.051(3) -0.010(2) -0.006(2) -0.0097(19)
C44 0.113(6) 0.054(4) 0.250(9) 0.013(4) 0.096(6) 0.029(3)
C45 0.128(7) 0.268(11) 0.199(9) -0.151(8) -0.107(6) 0.145(7)
C46 0.192(8) 0.117(5) 0.096(5) 0.023(4) 0.092(5) 0.072(5)
C47 0.073(4) 0.104(5) 0.149(6) -0.015(4) -0.025(4) -0.041(3)
C48 0.144(6) 0.070(4) 0.136(6) 0.019(4) 0.086(5) -0.023(4)
C49 0.061(3) 0.041(3) 0.098(4) -0.004(2) 0.009(3) -0.005(2)

loop_
_atom_type_symbol
_atom_type_description
_atom_type_scat_dispersion_real
_atom_type_scat_dispersion_imag
_atom_type_scat_source
C C 0.0033 0.0016 'International Tables Vol C Tables 4.2.6.8 and 6.1.1.4'
H H 0 0 'International Tables Vol C Tables 4.2.6.8 and 6.1.1.4'
Fe Fe 0.3463 0.8444 'International Tables Vol C Tables 4.2.6.8 and 6.1.1.4'
N N 0.0061 0.0033 'International Tables Vol C Tables 4.2.6.8 and 6.1.1.4'
P P 0.1023 0.0942 'International Tables Vol C Tables 4.2.6.8 and 6.1.1.4'
Si Si 0.0817 0.0704 'International Tables Vol C Tables 4.2.6.8 and 6.1.1.4'

loop_
_geom_angle_atom_site_label_1
_geom_angle_atom_site_label_2
_geom_angle_atom_site_label_3
_geom_angle
_geom_angle_site_symmetry_1
_geom_angle_site_symmetry_3
_geom_angle_publ_flag
N3 Fe N1 125.37(12) . . ?
N3 Fe N2 127.09(12) . . ?
N1 Fe N2 106.99(11) . . ?
N1 P1 C1 111.40(16) . . ?
N1 P1 C2 108.38(15) . . ?
C1 P1 C2 116.37(17) . . ?
N1 P1 C8 113.85(15) . . ?
C1 P1 C8 103.17(17) . . ?
C2 P1 C8 103.50(16) . . ?
N2 P2 C1 109.46(16) . . ?
N2 P2 C14 111.30(15) . . ?
C1 P2 C14 114.57(18) . . ?
N2 P2 C20 113.67(15) . . ?
C1 P2 C20 105.22(17) . . ?
C14 P2 C20 102.41(16) . . ?
N3 Si1 C44 111.3(2) . . ?
N3 Si1 C46 113.3(2) . . ?
C44 Si1 C46 104.5(4) . . ?
N3 Si1 C45 112.1(2) . . ?
C44 Si1 C45 105.4(5) . . ?
C46 Si1 C45 109.6(5) . . ?
N3 Si2 C49 110.99(18) . . ?
N3 Si2 C47 113.7(2) . . ?
C49 Si2 C47 105.7(3) . . ?
N3 Si2 C48 113.1(2) . . ?
C49 Si2 C48 106.9(3) . . ?
C47 Si2 C48 105.8(3) . . ?
C26 N1 P1 122.6(2) . . ?
C26 N1 Fe 120.4(2) . . ?
P1 N1 Fe 117.02(15) . . ?
C35 N2 P2 127.7(2) . . ?
C35 N2 Fe 114.7(2) . . ?
P2 N2 Fe 117.54(15) . . ?
Si2 N3 Si1 123.02(18) . . ?
Si2 N3 Fe 120.66(16) . . ?
Si1 N3 Fe 116.30(16) . . ?
P2 C1 P1 136.2(2) . . ?
C3 C2 C7 119.0(3) . . ?
C3 C2 P1 119.7(3) . . ?
C7 C2 P1 121.3(3) . . ?
C4 C3 C2 120.0(4) . . ?
C5 C4 C3 120.6(4) . . ?
C4 C5 C6 119.9(4) . . ?
C5 C6 C7 120.4(4) . . ?
C6 C7 C2 120.0(4) . . ?
C13 C8 C9 118.2(3) . . ?
C13 C8 P1 124.5(3) . . ?
C9 C8 P1 117.2(3) . . ?
C10 C9 C8 121.4(4) . . ?
C9 C10 C11 119.8(4) . . ?
C12 C11 C10 119.7(4) . . ?
C11 C12 C13 120.9(4) . . ?
C8 C13 C12 119.9(4) . . ?
C19 C14 C15 118.2(3) . . ?
C19 C14 P2 118.5(3) . . ?
C15 C14 P2 123.2(3) . . ?
C16 C15 C14 119.9(4) . . ?
C17 C16 C15 120.1(4) . . ?
C18 C17 C16 120.1(4) . . ?
C17 C18 C19 120.7(4) . . ?
C18 C19 C14 120.8(4) . . ?
C21 C20 C25 118.3(3) . . ?
C21 C20 P2 122.9(3) . . ?
C25 C20 P2 118.6(3) . . ?
C20 C21 C22 120.7(4) . . ?
C23 C22 C21 120.3(4) . . ?
C24 C23 C22 119.6(4) . . ?
C23 C24 C25 120.3(4) . . ?
C24 C25 C20 120.9(4) . . ?
C27 C26 C31 119.2(3) . . ?
C27 C26 N1 121.6(3) . . ?
C31 C26 N1 119.0(3) . . ?
C28 C27 C26 119.2(4) . . ?
C28 C27 C32 117.7(4) . . ?
C26 C27 C32 123.1(3) . . ?
C29 C28 C27 122.5(4) . . ?
C30 C29 C28 117.5(4) . . ?
C30 C29 C33 121.7(4) . . ?
C28 C29 C33 120.7(4) . . ?
C29 C30 C31 122.8(4) . . ?
C30 C31 C26 118.5(4) . . ?
C30 C31 C34 119.6(4) . . ?
C26 C31 C34 121.9(3) . . ?
C40 C35 C36 119.2(3) . . ?
C40 C35 N2 119.8(3) . . ?
C36 C35 N2 120.7(3) . . ?
C37 C36 C35 119.1(4) . . ?
C37 C36 C41 119.4(3) . . ?
C35 C36 C41 121.5(3) . . ?
C38 C37 C36 122.5(4) . . ?
C37 C38 C39 117.6(4) . . ?
C37 C38 C42 120.9(4) . . ?
C39 C38 C42 121.4(4) . . ?
C38 C39 C40 122.7(4) . . ?
C39 C40 C35 118.8(4) . . ?
C39 C40 C43 119.9(4) . . ?
C35 C40 C43 121.2(3) . . ?

loop_
_geom_bond_atom_site_label_1
_geom_bond_atom_site_label_2
_geom_bond_distance
_geom_bond_site_symmetry_2
_geom_bond_publ_flag
Fe N3 1.932(3) . ?
Fe N1 1.992(3) . ?
Fe N2 1.997(3) . ?
P1 N1 1.632(3) . ?
P1 C1 1.710(4) . ?
P1 C2 1.817(4) . ?
P1 C8 1.836(3) . ?
P2 N2 1.620(3) . ?
P2 C1 1.706(4) . ?
P2 C14 1.828(4) . ?
P2 C20 1.828(3) . ?
Si1 N3 1.719(3) . ?
Si1 C44 1.841(6) . ?
Si1 C46 1.840(5) . ?
Si1 C45 1.840(6) . ?
Si2 N3 1.714(3) . ?
Si2 C49 1.856(5) . ?
Si2 C47 1.861(6) . ?
Si2 C48 1.865(5) . ?
N1 C26 1.445(4) . ?
N2 C35 1.438(4) . ?
C2 C3 1.392(5) . ?
C2 C7 1.398(5) . ?
C3 C4 1.391(5) . ?
C4 C5 1.371(6) . ?
C5 C6 1.379(6) . ?
C6 C7 1.387(5) . ?
C8 C13 1.387(5) . ?
C8 C9 1.391(5) . ?
C9 C10 1.374(5) . ?
C10 C11 1.376(6) . ?
C11 C12 1.368(6) . ?
C12 C13 1.388(5) . ?
C14 C19 1.393(5) . ?
C14 C15 1.402(5) . ?
C15 C16 1.395(5) . ?
C16 C17 1.377(6) . ?
C17 C18 1.365(6) . ?
C18 C19 1.374(5) . ?
C20 C21 1.387(5) . ?
C20 C25 1.393(5) . ?
C21 C22 1.389(5) . ?
C22 C23 1.380(6) . ?
C23 C24 1.377(6) . ?
C24 C25 1.383(5) . ?
C26 C27 1.408(5) . ?
C26 C31 1.412(5) . ?
C27 C28 1.389(5) . ?
C27 C32 1.502(5) . ?
C28 C29 1.382(6) . ?
C29 C30 1.381(6) . ?
C29 C33 1.517(6) . ?
C30 C31 1.396(5) . ?
C31 C34 1.481(6) . ?
C35 C40 1.402(5) . ?
C35 C36 1.407(5) . ?
C36 C37 1.388(5) . ?
C36 C41 1.521(5) . ?
C37 C38 1.377(6) . ?
C38 C39 1.376(6) . ?
C38 C42 1.511(5) . ?
C39 C40 1.392(5) . ?
C40 C43 1.500(5) . ?
